data_2206349
loop_
_publ_author_name
'Tobash, Paul H.'
'Yamasaki, Yuki'
'Bobev, Svilen'

_publ_section_title
;
 Strontium tetragallide
;
_journal_coeditor_code BR6204
_journal_issue 8
_journal_name_full 'Acta Crystallographica Section E'
_journal_page_first i174
_journal_page_last i176
_journal_paper_doi 10.1107/S1600536805022439
_journal_volume 61
_journal_year 2005
_chemical_compound_source Synthetic
_chemical_formula_iupac 'Sr Ga4'
_chemical_formula_moiety 'Sr Ga4'
_chemical_formula_structural 'Sr Ga4'
_chemical_formula_sum 'Ga4 Sr'
_chemical_formula_weight 366.50
_chemical_name_common 'Strontium tetragallide'
_chemical_name_systematic
;
Strontium tetragallide
;
_space_group_IT_number 139
_symmetry_cell_setting tetragonal
_symmetry_space_group_name_Hall '-I 4 2'
_symmetry_space_group_name_H-M 'I 4/m m m'
_atom_sites_solution_primary direct
_atom_sites_solution_secondary difmap
_audit_creation_method SHELXL-97
_cell_angle_alpha 90.00
_cell_angle_beta 90.00
_cell_angle_gamma 90.00
_cell_formula_units_Z 2
_cell_length_a 4.4474(8)
_cell_length_b 4.4474(8)
_cell_length_c 10.730(4)
_cell_measurement_reflns_used 768
_cell_measurement_temperature 120(2)
_cell_measurement_theta_max 28.10
_cell_measurement_theta_min 3.80
_cell_volume 212.23(10)
_computing_cell_refinement SMART
_computing_data_collection 'SMART (Bruker, 2002)'
_computing_data_reduction 'SAINT (Bruker, 2002)'
_computing_molecular_graphics 'XP in SHELXTL'
_computing_publication_material SHELXTL
_computing_structure_refinement 'SHELXTL (Sheldrick, 2001)'
_computing_structure_solution 'SHELXTL (Sheldrick, 2001)'
_database_code_amcsd 0010455
_diffrn_ambient_temperature 120(2)
_diffrn_detector_area_resol_mean 8.3
_diffrn_measured_fraction_theta_full 1.000
_diffrn_measured_fraction_theta_max 0.980
_diffrn_measurement_device_type 'Bruker APEX SMART'
_diffrn_measurement_method \w
_diffrn_radiation_monochromator graphite
_diffrn_radiation_source 'fine-focus sealed tube'
_diffrn_radiation_type MoK\a
_diffrn_radiation_wavelength 0.71073
_diffrn_reflns_av_R_equivalents 0.0235
_diffrn_reflns_av_sigmaI/netI 0.0159
_diffrn_reflns_limit_h_max 5
_diffrn_reflns_limit_h_min -5
_diffrn_reflns_limit_k_max 5
_diffrn_reflns_limit_k_min -5
_diffrn_reflns_limit_l_max 9
_diffrn_reflns_limit_l_min -13
_diffrn_reflns_number 768
_diffrn_reflns_theta_full 27.00
_diffrn_reflns_theta_max 28.10
_diffrn_reflns_theta_min 3.80
_diffrn_standards_decay_% 0
_diffrn_standards_interval_count 0
_diffrn_standards_number 0
_exptl_absorpt_coefficient_mu 37.318
_exptl_absorpt_correction_T_max 0.4753
_exptl_absorpt_correction_T_min 0.2339
_exptl_absorpt_correction_type multi-scan
_exptl_absorpt_process_details '(SADABS; Sheldrick, 2003)'
_exptl_crystal_colour silver
_exptl_crystal_density_diffrn 5.735
_exptl_crystal_density_method 'not measured'
_exptl_crystal_description irregular
_exptl_crystal_F_000 324
_exptl_crystal_size_max 0.05
_exptl_crystal_size_mid 0.03
_exptl_crystal_size_min 0.02
_refine_diff_density_max 0.911
_refine_diff_density_min -1.162
_refine_ls_extinction_coef 0.0043(10)
_refine_ls_extinction_expression Fc^*^=kFc[1+0.001xFc^2^\l^3^/sin(2\q)]^-1/4^
_refine_ls_extinction_method SHELXTL
_refine_ls_goodness_of_fit_ref 1.026
_refine_ls_matrix_type full
_refine_ls_number_parameters 9
_refine_ls_number_reflns 100
_refine_ls_number_restraints 0
_refine_ls_restrained_S_all 1.026
_refine_ls_R_factor_all 0.0189
_refine_ls_R_factor_gt 0.0170
_refine_ls_shift/su_max 0.000
_refine_ls_shift/su_mean 0.000
_refine_ls_structure_factor_coef Fsqd
_refine_ls_weighting_details 'calc w = 1/[\s^2^(Fo^2^)+(0.0297P)^2^] where P = (Fo^2^+2Fc^2^)/3'
_refine_ls_weighting_scheme calc
_refine_ls_wR_factor_gt 0.0419
_refine_ls_wR_factor_ref 0.0424
_reflns_number_gt 94
_reflns_number_total 100
_reflns_threshold_expression I>2\s(I)
_cod_data_source_file br6204.cif
_cod_data_source_block I
_cod_depositor_comments
;
The following automatic conversions were performed:
'_symmetry_cell_setting' value 'Tetragonal' changed to 'tetragonal'
according to '/home/saulius/struct/CIF-dictionaries/cif_core.dic'
dictionary named 'cif_core.dic' version 2.4.1 from 2010-06-29.

Automatic conversion script
Id: cif_fix_enum 1527 2010-12-29 10:47:43Z saulius 

The following automatic conversions were performed:

'_symmetry_cell_setting' value 'Tetragonal' changed to 'tetragonal'
according to /home/saulius/struct/CIF-dictionaries/cif_core.dic
dictionary named 'cif_core.dic' version 2.4.1 from 2010-06-29.

Automatic conversion script
Id: cif_fix_values 1715 2011-07-08 13:25:40Z adriana 
;
_cod_database_code 2206349
_cod_database_fobs_code 2206349
_amcsd_formula_title SrGa4

loop_
_space_group_symop_operation_xyz
'x, y, z'
'-x, -y, z'
'-y, x, z'
'y, -x, z'
'-x, y, -z'
'x, -y, -z'
'y, x, -z'
'-y, -x, -z'
'x+1/2, y+1/2, z+1/2'
'-x+1/2, -y+1/2, z+1/2'
'-y+1/2, x+1/2, z+1/2'
'y+1/2, -x+1/2, z+1/2'
'-x+1/2, y+1/2, -z+1/2'
'x+1/2, -y+1/2, -z+1/2'
'y+1/2, x+1/2, -z+1/2'
'-y+1/2, -x+1/2, -z+1/2'
'-x, -y, -z'
'x, y, -z'
'y, -x, -z'
'-y, x, -z'
'x, -y, z'
'-x, y, z'
'-y, -x, z'
'y, x, z'
'-x+1/2, -y+1/2, -z+1/2'
'x+1/2, y+1/2, -z+1/2'
'y+1/2, -x+1/2, -z+1/2'
'-y+1/2, x+1/2, -z+1/2'
'x+1/2, -y+1/2, z+1/2'
'-x+1/2, y+1/2, z+1/2'
'-y+1/2, -x+1/2, z+1/2'
'y+1/2, x+1/2, z+1/2'

loop_
_atom_site_label
_atom_site_fract_x
_atom_site_fract_y
_atom_site_fract_z
_atom_site_U_iso_or_equiv
_atom_site_adp_type
_atom_site_calc_flag
_atom_site_refinement_flags
_atom_site_occupancy
_atom_site_type_symbol
Sr 0.0000 0.0000 0.0000 0.0074(3) Uani d S 1 Sr
Ga1 0.0000 0.5000 0.2500 0.0076(3) Uani d S 1 Ga
Ga2 0.0000 0.0000 0.38299(9) 0.0072(3) Uani d S 1 Ga

loop_
_atom_site_aniso_label
_atom_site_aniso_U_11
_atom_site_aniso_U_22
_atom_site_aniso_U_33
_atom_site_aniso_U_12
_atom_site_aniso_U_13
_atom_site_aniso_U_23
Sr 0.0076(4) 0.0076(4) 0.0072(6) 0.000 0.000 0.000
Ga1 0.0079(3) 0.0079(3) 0.0071(6) 0.000 0.000 0.000
Ga2 0.0078(4) 0.0078(4) 0.0058(5) 0.000 0.000 0.000

loop_
_atom_type_symbol
_atom_type_description
_atom_type_scat_dispersion_real
_atom_type_scat_dispersion_imag
_atom_type_scat_source
Ga Ga 0.2307 1.6083 'International Tables Vol C Tables 4.2.6.8 and 6.1.1.4'
Sr Sr -1.5307 3.2498 'International Tables Vol C Tables 4.2.6.8 and 6.1.1.4'

loop_
_geom_angle_atom_site_label_1
_geom_angle_atom_site_label_2
_geom_angle_atom_site_label_3
_geom_angle_site_symmetry_1
_geom_angle_site_symmetry_3
_geom_angle
Ga2 Sr Ga2 25 9_444 180.00(3)
Ga2 Sr Ga2 25 25_445 136.47(3)
Ga2 Sr Ga2 9_444 25_445 43.53(3)
Ga2 Sr Ga2 25 9_554 43.53(3)
Ga2 Sr Ga2 9_444 9_554 136.47(3)
Ga2 Sr Ga2 25_445 9_554 180.00(3)
Ga2 Sr Ga2 25 25_455 82.099(12)
Ga2 Sr Ga2 9_444 25_455 97.901(12)
Ga2 Sr Ga2 25_445 25_455 82.099(12)
Ga2 Sr Ga2 9_554 25_455 97.901(12)
Ga2 Sr Ga2 25 25_545 82.099(12)
Ga2 Sr Ga2 9_444 25_545 97.901(12)
Ga2 Sr Ga2 25_445 25_545 82.099(12)
Ga2 Sr Ga2 9_554 25_545 97.901(12)
Ga2 Sr Ga2 25_455 25_545 136.47(3)
Ga2 Sr Ga2 25 9_454 97.901(12)
Ga2 Sr Ga2 9_444 9_454 82.099(12)
Ga2 Sr Ga2 25_445 9_454 97.901(12)
Ga2 Sr Ga2 9_554 9_454 82.099(12)
Ga2 Sr Ga2 25_455 9_454 43.53(3)
Ga2 Sr Ga2 25_545 9_454 180.0
Ga2 Sr Ga2 25 9_544 97.901(12)
Ga2 Sr Ga2 9_444 9_544 82.099(12)
Ga2 Sr Ga2 25_445 9_544 97.901(12)
Ga2 Sr Ga2 9_554 9_544 82.099(12)
Ga2 Sr Ga2 25_455 9_544 180.0
Ga2 Sr Ga2 25_545 9_544 43.53(3)
Ga2 Sr Ga2 9_454 9_544 136.47(3)
Ga2 Sr Ga1 25 . 45.207(11)
Ga2 Sr Ga1 9_444 . 134.793(11)
Ga2 Sr Ga1 25_445 . 97.68(2)
Ga2 Sr Ga1 9_554 . 82.32(2)
Ga2 Sr Ga1 25_455 . 45.207(11)
Ga2 Sr Ga1 25_545 . 97.68(2)
Ga2 Sr Ga1 9_454 . 82.32(2)
Ga2 Sr Ga1 9_544 . 134.793(11)
Ga2 Sr Ga1 25 17 134.793(11)
Ga2 Sr Ga1 9_444 17 45.207(11)
Ga2 Sr Ga1 25_445 17 82.32(2)
Ga2 Sr Ga1 9_554 17 97.68(2)
Ga2 Sr Ga1 25_455 17 134.793(11)
Ga2 Sr Ga1 25_545 17 82.32(2)
Ga2 Sr Ga1 9_454 17 97.68(2)
Ga2 Sr Ga1 9_544 17 45.207(11)
Ga1 Sr Ga1 . 17 180.0
Ga2 Sr Ga1 25 9_444 134.793(11)
Ga2 Sr Ga1 9_444 9_444 45.207(11)
Ga2 Sr Ga1 25_445 9_444 82.32(2)
Ga2 Sr Ga1 9_554 9_444 97.68(2)
Ga2 Sr Ga1 25_455 9_444 82.32(2)
Ga2 Sr Ga1 25_545 9_444 134.793(11)
Ga2 Sr Ga1 9_454 9_444 45.207(11)
Ga2 Sr Ga1 9_544 9_444 97.68(2)
Ga1 Sr Ga1 . 9_444 126.349(14)
Ga1 Sr Ga1 17 9_444 53.651(14)
Ga2 Sr Ga1 25 25 45.207(11)
Ga2 Sr Ga1 9_444 25 134.793(11)
Ga2 Sr Ga1 25_445 25 97.68(2)
Ga2 Sr Ga1 9_554 25 82.32(2)
Ga2 Sr Ga1 25_455 25 97.68(2)
Ga2 Sr Ga1 25_545 25 45.207(11)
Ga2 Sr Ga1 9_454 25 134.793(11)
Ga2 Sr Ga1 9_544 25 82.32(2)
Ga1 Sr Ga1 . 25 53.651(14)
Ga1 Sr Ga1 17 25 126.349(14)
Ga1 Sr Ga1 9_444 25 180.0
Ga2 Ga1 Ga2 . 25_455 106.959(19)
Ga2 Ga1 Ga2 . 1_565 114.62(4)
Ga2 Ga1 Ga2 25_455 1_565 106.960(19)
Ga2 Ga1 Ga2 . 25 106.959(19)
Ga2 Ga1 Ga2 25_455 25 114.62(4)
Ga2 Ga1 Ga2 1_565 25 106.960(19)
Ga2 Ga1 Sr . . 83.03(3)
Ga2 Ga1 Sr 25_455 . 65.430(17)
Ga2 Ga1 Sr 1_565 . 162.348(17)
Ga2 Ga1 Sr 25 . 65.430(17)
Ga2 Ga1 Sr . 9 65.431(17)
Ga2 Ga1 Sr 25_455 9 162.348(17)
Ga2 Ga1 Sr 1_565 9 65.430(17)
Ga2 Ga1 Sr 25 9 83.03(3)
Sr Ga1 Sr . 9 126.349(14)
Ga2 Ga1 Sr . 9_455 65.431(17)
Ga2 Ga1 Sr 25_455 9_455 83.03(3)
Ga2 Ga1 Sr 1_565 9_455 65.430(17)
Ga2 Ga1 Sr 25 9_455 162.348(17)
Sr Ga1 Sr . 9_455 126.349(14)
Sr Ga1 Sr 9 9_455 79.32(2)
Ga2 Ga1 Sr . 1_565 162.347(17)
Ga2 Ga1 Sr 25_455 1_565 65.430(17)
Ga2 Ga1 Sr 1_565 1_565 83.03(3)
Ga2 Ga1 Sr 25 1_565 65.430(17)
Sr Ga1 Sr . 1_565 79.32(2)
Sr Ga1 Sr 9 1_565 126.349(15)
Sr Ga1 Sr 9_455 1_565 126.349(15)
Ga2 Ga2 Ga1 17_556 25_455 122.69(2)
Ga2 Ga2 Ga1 17_556 1_545 122.69(2)
Ga1 Ga2 Ga1 25_455 1_545 73.041(19)
Ga2 Ga2 Ga1 17_556 . 122.69(2)
Ga1 Ga2 Ga1 25_455 . 73.041(19)
Ga1 Ga2 Ga1 1_545 . 114.62(4)
Ga2 Ga2 Ga1 17_556 25 122.69(2)
Ga1 Ga2 Ga1 25_455 25 114.62(4)
Ga1 Ga2 Ga1 1_545 25 73.041(19)
Ga1 Ga2 Ga1 . 25 73.041(19)
Ga2 Ga2 Sr 17_556 9 68.237(17)
Ga1 Ga2 Sr 25_455 9 138.846(8)
Ga1 Ga2 Sr 1_545 9 138.846(8)
Ga1 Ga2 Sr . 9 69.363(14)
Ga1 Ga2 Sr 25 9 69.363(14)
Ga2 Ga2 Sr 17_556 9_445 68.237(16)
Ga1 Ga2 Sr 25_455 9_445 69.363(14)
Ga1 Ga2 Sr 1_545 9_445 69.363(14)
Ga1 Ga2 Sr . 9_445 138.846(8)
Ga1 Ga2 Sr 25 9_445 138.846(8)
Sr Ga2 Sr 9 9_445 136.47(3)
Ga2 Ga2 Sr 17_556 9_455 68.237(17)
Ga1 Ga2 Sr 25_455 9_455 69.363(14)
Ga1 Ga2 Sr 1_545 9_455 138.846(8)
Ga1 Ga2 Sr . 9_455 69.363(14)
Ga1 Ga2 Sr 25 9_455 138.846(8)
Sr Ga2 Sr 9 9_455 82.099(11)
Sr Ga2 Sr 9_445 9_455 82.099(12)
Ga2 Ga2 Sr 17_556 9_545 68.237(17)
Ga1 Ga2 Sr 25_455 9_545 138.846(8)
Ga1 Ga2 Sr 1_545 9_545 69.363(14)
Ga1 Ga2 Sr . 9_545 138.846(8)
Ga1 Ga2 Sr 25 9_545 69.363(14)
Sr Ga2 Sr 9 9_545 82.099(11)
Sr Ga2 Sr 9_445 9_545 82.099(12)
Sr Ga2 Sr 9_455 9_545 136.47(3)

loop_
_geom_bond_atom_site_label_1
_geom_bond_atom_site_label_2
_geom_bond_site_symmetry_2
_geom_bond_distance
_geom_bond_publ_flag
Sr Ga2 25 3.3861(7) y
Sr Ga2 9_444 3.3861(7) ?
Sr Ga2 25_445 3.3861(6) ?
Sr Ga2 9_554 3.3861(6) ?
Sr Ga2 25_455 3.3861(7) ?
Sr Ga2 25_545 3.3861(7) ?
Sr Ga2 9_454 3.3861(7) ?
Sr Ga2 9_544 3.3861(7) ?
Sr Ga1 . 3.4843(8) y
Sr Ga1 17 3.4843(8) ?
Sr Ga1 9_444 3.4843(8) ?
Sr Ga1 25 3.4843(8) ?
Ga1 Ga2 . 2.6422(7) y
Ga1 Ga2 25_455 2.6422(7) ?
Ga1 Ga2 1_565 2.6422(7) ?
Ga1 Ga2 25 2.6422(7) ?
Ga1 Sr 9 3.4843(8) ?
Ga1 Sr 9_455 3.4843(8) ?
Ga1 Sr 1_565 3.4843(8) ?
Ga2 Ga2 17_556 2.511(2) y
Ga2 Ga1 25_455 2.6422(7) ?
Ga2 Ga1 1_545 2.6422(7) ?
Ga2 Ga1 25 2.6422(7) ?
Ga2 Sr 9 3.3861(7) ?
Ga2 Sr 9_445 3.3861(7) ?
Ga2 Sr 9_455 3.3861(7) ?
Ga2 Sr 9_545 3.3861(7) ?

loop_
_cod_related_entry_id
_cod_related_entry_database
_cod_related_entry_code
1 AMCSD 0010455
